data_4507511
loop_
_publ_author_name
'Zhou, Jing-Min'
'Shi, Wei'
'Xu, Na'
'Cheng, Peng'

_publ_section_title
;
 A New Family of 4f-3d Heterometallic Metal--Organic Frameworks with
 2,2&#x2032;-Bipyridine-3,3&#x2032;-dicarboxylic Acid: Syntheses,
 Structures and Magnetic Properties
;
_journal_issue 3
_journal_name_full 'Crystal Growth &amp; Design'
_journal_page_first 1218
_journal_paper_doi 10.1021/cg301668g
_journal_volume 13
_journal_year 2013
_chemical_formula_moiety 'C48 H36 Co Eu2 N8 O22, 7(H2O)'
_chemical_formula_sum 'C48 H50 Co Eu2 N8 O29'
_chemical_formula_weight 1565.81
_chemical_name_systematic
;
 ? 
;
_space_group_crystal_system tetragonal
_space_group_IT_number 88
_space_group_name_Hall '-I 4ad'
_space_group_name_H-M_alt 'I 41/a'
_symmetry_space_group_name_Hall '-I 4ad'
_symmetry_space_group_name_H-M 'I 41/a :2'
_atom_sites_solution_hydrogens geom
_atom_sites_solution_primary direct
_atom_sites_solution_secondary difmap
_audit_creation_method
;
  Olex2 1.1
  (compiled 2011.11.01 svn.r2039, GUI svn.r3906)
;
_cell_angle_alpha 90.00
_cell_angle_beta 90.00
_cell_angle_gamma 90.00
_cell_formula_units_Z 16
_cell_length_a 45.8777(7)
_cell_length_b 45.8777(7)
_cell_length_c 11.10616(20)
_cell_measurement_reflns_used 10392
_cell_measurement_temperature 293(2)
_cell_measurement_theta_max 29.1011
_cell_measurement_theta_min 2.5063
_cell_volume 23375.8(7)
_computing_cell_refinement
;
CrysAlisPro, Agilent Technologies,
Version 1.171.35.11 (release 16-05-2011 CrysAlis171 .NET)
(compiled May 16 2011,17:55:39)
;
_computing_data_collection
;
CrysAlisPro, Agilent Technologies,
Version 1.171.35.11 (release 16-05-2011 CrysAlis171 .NET)
(compiled May 16 2011,17:55:39)
;
_computing_data_reduction
;
CrysAlisPro, Agilent Technologies,
Version 1.171.35.11 (release 16-05-2011 CrysAlis171 .NET)
(compiled May 16 2011,17:55:39)
;
_computing_molecular_graphics
;
O. V. Dolomanov, L. J. Bourhis, R. J. Gildea, J. A. K. Howard and H. Puschmann,
OLEX2: a complete structure solution, refinement and analysis program.
J. Appl. Cryst. (2009). 42, 339-341.
;
_computing_publication_material
;
O. V. Dolomanov, L. J. Bourhis, R. J. Gildea, J. A. K. Howard and H. Puschmann,
OLEX2: a complete structure solution, refinement and analysis program.
J. Appl. Cryst. (2009). 42, 339-341.
;
_computing_structure_refinement
;
XL, G.M. Sheldrick, Acta Cryst.
(2008). A64, 112-122
;
_computing_structure_solution
;
XS, G.M. Sheldrick, Acta Cryst.
(2008). A64, 112-122
;
_diffrn_ambient_temperature 293(2)
_diffrn_detector_area_resol_mean 16.2116
_diffrn_measured_fraction_theta_full 0.999
_diffrn_measured_fraction_theta_max 0.999
_diffrn_measurement_details
;
  1 omega   65.00   91.25   0.7500   30.0000
omega____ theta____ kappa____ phi______ frames
    -       18.1935 -156.0000 -107.0000 35

  2 omega   -6.00   84.00   0.7500   30.0000
omega____ theta____ kappa____ phi______ frames
    -       18.1935   37.0000  -90.0000 120
;
_diffrn_measurement_device_type 'SuperNova, Single source at offset), Eos'
_diffrn_measurement_method '\w scans'
_diffrn_orient_matrix_UB_11 -0.0154106000
_diffrn_orient_matrix_UB_12 0.0001976000
_diffrn_orient_matrix_UB_13 0.0052143000
_diffrn_orient_matrix_UB_21 0.0000410000
_diffrn_orient_matrix_UB_22 0.0153351000
_diffrn_orient_matrix_UB_23 -0.0081469000
_diffrn_orient_matrix_UB_31 -0.0012774000
_diffrn_orient_matrix_UB_32 -0.0019587000
_diffrn_orient_matrix_UB_33 -0.0631147000
_diffrn_radiation_monochromator mirror
_diffrn_radiation_type 'Mo K\a'
_diffrn_radiation_wavelength 0.7107
_diffrn_reflns_av_R_equivalents 0.0279
_diffrn_reflns_av_unetI/netI 0.0428
_diffrn_reflns_limit_h_max 24
_diffrn_reflns_limit_h_min -54
_diffrn_reflns_limit_k_max 54
_diffrn_reflns_limit_k_min -36
_diffrn_reflns_limit_l_max 12
_diffrn_reflns_limit_l_min -13
_diffrn_reflns_number 23355
_diffrn_reflns_theta_full 25.01
_diffrn_reflns_theta_max 25.01
_diffrn_reflns_theta_min 2.51
_diffrn_source 'SuperNova (Mo) X-ray Source'
_exptl_absorpt_coefficient_mu 2.497
_exptl_absorpt_correction_T_max 1.00000
_exptl_absorpt_correction_T_min 0.89886
_exptl_absorpt_correction_type multi-scan
_exptl_absorpt_process_details
;
CrysAlisPro, Agilent Technologies,
Version 1.171.35.11 (release 16-05-2011 CrysAlis171 .NET)
(compiled May 16 2011,17:55:39)
Empirical absorption correction using spherical harmonics,
 implemented in SCALE3 ABSPACK scaling algorithm.
;
_exptl_crystal_density_diffrn 1.764
_exptl_crystal_density_method 'not measured'
_exptl_crystal_F_000 12240
_exptl_crystal_size_max 0.20
_exptl_crystal_size_mid 0.10
_exptl_crystal_size_min 0.10
_platon_squeeze_details
;
;
_refine_diff_density_max 2.027
_refine_diff_density_min -1.079
_refine_diff_density_rms 0.174
_refine_ls_extinction_method none
_refine_ls_goodness_of_fit_ref 1.022
_refine_ls_hydrogen_treatment mixed
_refine_ls_matrix_type full
_refine_ls_number_parameters 802
_refine_ls_number_reflns 10298
_refine_ls_number_restraints 201
_refine_ls_restrained_S_all 1.035
_refine_ls_R_factor_all 0.0818
_refine_ls_R_factor_gt 0.0574
_refine_ls_shift/su_max 0.010
_refine_ls_shift/su_mean 0.000
_refine_ls_structure_factor_coef Fsqd
_refine_ls_weighting_details 'calc w=1/[\s^2^(Fo^2^)+(0.0523P)^2^+886.6857P] where P=(Fo^2^+2Fc^2^)/3'
_refine_ls_weighting_scheme calc
_refine_ls_wR_factor_gt 0.1408
_refine_ls_wR_factor_ref 0.1595
_reflns_number_gt 7482
_reflns_number_total 10298
_reflns_threshold_expression >2sigma(I)
_cod_data_source_file cg301668g_si_002.cif
_cod_data_source_block 5-Eu
_cod_original_cell_volume 23375.8(6)
_cod_database_code 4507511
_reflns_odcompleteness_completeness 99.84
_reflns_odcompleteness_iscentric 1
_reflns_odcompleteness_theta 26.32

loop_
_space_group_symop_id
_space_group_symop_operation_xyz
1 'x, y, z'
2 '-y+3/4, x+1/4, z+1/4'
3 '-x, -y+1/2, z'
4 'y+1/4, -x+1/4, z+1/4'
5 'x+1/2, y+1/2, z+1/2'
6 '-y+5/4, x+3/4, z+3/4'
7 '-x+1/2, -y+1, z+1/2'
8 'y+3/4, -x+3/4, z+3/4'
9 '-x, -y, -z'
10 'y-3/4, -x-1/4, -z-1/4'
11 'x, y-1/2, -z'
12 '-y-1/4, x-1/4, -z-1/4'
13 '-x+1/2, -y+1/2, -z+1/2'
14 'y-1/4, -x+1/4, -z+1/4'
15 'x+1/2, y, -z+1/2'
16 '-y+1/4, x+1/4, -z+1/4'

loop_
_atom_site_label
_atom_site_type_symbol
_atom_site_fract_x
_atom_site_fract_y
_atom_site_fract_z
_atom_site_U_iso_or_equiv
_atom_site_adp_type
_atom_site_occupancy
_atom_site_symmetry_multiplicity
_atom_site_calc_flag
_atom_site_refinement_flags
C1 C -0.2323(2) -0.1542(2) -0.7357(9) 0.029(2) Uani 1 1 d .
C2 C -0.26117(19) -0.14871(19) -0.6770(9) 0.024(2) Uani 1 1 d .
C3 C -0.2731(2) -0.1204(2) -0.6837(11) 0.034(3) Uani 1 1 d .
H3 H -0.2618 -0.1051 -0.7129 0.041 Uiso 1 1 d R
C4 C -0.3012(2) -0.1152(2) -0.6477(10) 0.032(2) Uani 1 1 d .
H4 H -0.3092 -0.0966 -0.6517 0.038 Uiso 1 1 d R
C5 C -0.31751(19) -0.13867(19) -0.6047(9) 0.025(2) Uani 1 1 d .
H5 H -0.3368 -0.1355 -0.5825 0.029 Uiso 1 1 d R
C6 C -0.27843(19) -0.17026(19) -0.6254(9) 0.025(2) Uani 1 1 d .
C7 C -0.26841(18) -0.20058(19) -0.6069(8) 0.0209(19) Uani 1 1 d .
C8 C -0.28146(19) -0.24914(18) -0.6345(8) 0.0198(19) Uani 1 1 d .
H8 H -0.2950 -0.2630 -0.6595 0.024 Uiso 1 1 d R
C9 C -0.25470(19) -0.25833(19) -0.5916(8) 0.0203(19) Uani 1 1 d .
H9 H -0.2500 -0.2780 -0.5911 0.024 Uiso 1 1 d R
C10 C -0.23511(19) -0.23806(19) -0.5496(8) 0.0214(19) Uani 1 1 d .
H10 H -0.2173 -0.2441 -0.5185 0.026 Uiso 1 1 d R
C11 C -0.24198(19) -0.20822(19) -0.5538(8) 0.0210(19) Uani 1 1 d .
C12 C -0.22205(17) -0.18680(18) -0.4914(8) 0.0176(18) Uani 1 1 d .
C13 C -0.17954(17) -0.19696(17) -0.1095(7) 0.0144(17) Uani 1 1 d U
C14 C -0.18088(18) -0.22956(18) -0.1261(7) 0.0172(18) Uani 1 1 d .
C15 C -0.2002(2) -0.2406(2) -0.2109(8) 0.027(2) Uani 1 1 d .
H15 H -0.2102 -0.2279 -0.2613 0.032 Uiso 1 1 d R
C16 C -0.2047(2) -0.2706(2) -0.2210(10) 0.037(3) Uani 1 1 d .
H16 H -0.2165 -0.2785 -0.2809 0.045 Uiso 1 1 d R
C17 C -0.1908(2) -0.2882(2) -0.1375(9) 0.036(3) Uani 1 1 d .
H17 H -0.1949 -0.3080 -0.1378 0.043 Uiso 1 1 d R
C18 C -0.16567(18) -0.24922(18) -0.0540(7) 0.0176(18) Uani 1 1 d .
C19 C -0.14178(17) -0.24205(17) 0.0332(7) 0.0145(17) Uani 1 1 d .
C20 C -0.12297(18) -0.25372(18) 0.2201(7) 0.0169(18) Uani 1 1 d .
H20 H -0.1247 -0.2638 0.2923 0.020 Uiso 1 1 d R
C21 C -0.09956(19) -0.23595(18) 0.2047(8) 0.0188(18) Uani 1 1 d .
H21 H -0.0855 -0.2340 0.2646 0.023 Uiso 1 1 d R
C22 C -0.09715(19) -0.22067(19) 0.0970(8) 0.0196(19) Uani 1 1 d .
H22 H -0.0812 -0.2086 0.0834 0.024 Uiso 1 1 d R
C23 C -0.11868(18) -0.22353(18) 0.0099(7) 0.0166(18) Uani 1 1 d .
C24 C -0.11572(18) -0.20638(19) -0.1061(7) 0.0176(18) Uani 1 1 d .
C25 C -0.13699(17) -0.12587(16) -0.6028(7) 0.0125(17) Uani 1 1 d .
C26 C -0.11018(18) -0.10697(18) -0.6217(7) 0.0163(18) Uani 1 1 d .
C27 C -0.1112(2) -0.08456(19) -0.7057(8) 0.026(2) Uani 1 1 d .
H27 H -0.1272 -0.0829 -0.7566 0.032 Uiso 1 1 d R
C28 C -0.0890(2) -0.0649(2) -0.7145(10) 0.038(3) Uani 1 1 d .
H28 H -0.0890 -0.0507 -0.7743 0.046 Uiso 1 1 d R
C29 C -0.0665(2) -0.0666(2) -0.6325(9) 0.032(2) Uani 1 1 d .
H29 H -0.0522 -0.0523 -0.6333 0.039 Uiso 1 1 d R
C30 C -0.08528(17) -0.10913(17) -0.5495(7) 0.0146(17) Uani 1 1 d .
C31 C -0.07872(17) -0.13307(18) -0.4636(8) 0.0159(17) Uani 1 1 d .
C32 C -0.05868(18) -0.14364(19) -0.2763(7) 0.0177(18) Uani 1 1 d .
H32 H -0.0504 -0.1371 -0.2049 0.021 Uiso 1 1 d R
C33 C -0.06251(18) -0.17289(19) -0.2917(8) 0.0193(19) Uani 1 1 d .
H33 H -0.0571 -0.1861 -0.2321 0.023 Uiso 1 1 d R
C34 C -0.07474(18) -0.18241(19) -0.3988(8) 0.0189(18) Uani 1 1 d .
H34 H -0.0773 -0.2022 -0.4120 0.023 Uiso 1 1 d R
C35 C -0.08307(17) -0.16274(17) -0.4858(7) 0.0139(17) Uani 1 1 d .
C36 C -0.09589(18) -0.17397(17) -0.6042(7) 0.0150(17) Uani 1 1 d .
C37 C -0.1653(2) -0.0953(2) 0.0209(8) 0.0280(16) Uani 1 1 d U
C38 C -0.1578(2) -0.0678(2) -0.0438(9) 0.0345(16) Uani 1 1 d U
C39 C -0.1282(3) -0.0596(3) -0.0412(11) 0.0469(19) Uani 1 1 d U
H39 H -0.1147 -0.0724 -0.0081 0.056 Uiso 1 1 d R
C40 C -0.1187(3) -0.0340(3) -0.0843(12) 0.058(2) Uani 1 1 d U
H40 H -0.0995 -0.0276 -0.0762 0.070 Uiso 1 1 d R
C41 C -0.1385(3) -0.0194(3) -0.1374(12) 0.060(2) Uani 1 1 d U
H41 H -0.1317 -0.0027 -0.1753 0.073 Uiso 1 1 d R
C42 C -0.1780(3) -0.0503(3) -0.0967(10) 0.0464(17) Uani 1 1 d U
C43 C -0.2100(3) -0.0570(3) -0.0913(11) 0.0530(18) Uani 1 1 d U
C44 C -0.2558(3) -0.0432(3) -0.0239(13) 0.068(2) Uani 1 1 d U
H44 H -0.2677 -0.0285 0.0062 0.082 Uiso 1 1 d R
C45 C -0.2687(3) -0.0697(3) -0.0448(13) 0.068(2) Uani 1 1 d U
H45 H -0.2871 -0.0747 -0.0170 0.082 Uiso 1 1 d R
C46 C -0.2509(3) -0.0882(3) -0.1126(13) 0.065(2) Uani 1 1 d U
H46 H -0.2587 -0.1056 -0.1408 0.078 Uiso 1 1 d R
C47 C -0.2209(3) -0.0813(3) -0.1408(12) 0.0563(19) Uani 1 1 d U
C48 C -0.2033(3) -0.1035(3) -0.2214(12) 0.051(2) Uani 1 1 d U
N1 N -0.2274(3) -0.0365(2) -0.0429(10) 0.063(2) Uani 1 1 d U
N2 N -0.1684(3) -0.0237(2) -0.1497(10) 0.059(2) Uani 1 1 d U
N3 N -0.06638(14) -0.12383(15) -0.3597(6) 0.0152(15) Uani 1 1 d .
N4 N -0.06447(16) -0.08827(16) -0.5510(7) 0.0214(16) Uani 1 1 d .
N5 N -0.28834(16) -0.22080(16) -0.6410(7) 0.0234(17) Uani 1 1 d .
N6 N -0.30657(16) -0.16540(15) -0.5943(7) 0.0232(17) Uani 1 1 d .
N7 N -0.17190(16) -0.27799(15) -0.0568(7) 0.0216(17) Uani 1 1 d .
N8 N -0.14363(15) -0.25740(14) 0.1368(6) 0.0151(15) Uani 1 1 d .
O1 O -0.08581(13) -0.16439(13) -0.7001(5) 0.0210(13) Uani 1 1 d .
O2 O -0.11596(13) -0.19243(12) -0.5944(5) 0.0180(13) Uani 1 1 d .
O3 O -0.12386(13) -0.15679(14) -0.8841(5) 0.0234(14) Uani 1 1 d .
H3A H -0.1157 -0.1670 -0.8205 0.035 Uiso 1 1 d R
H3B H -0.1188 -0.1671 -0.9528 0.035 Uiso 1 1 d R
O4 O -0.16600(13) -0.19296(12) -0.7363(5) 0.0192(13) Uani 1 1 d .
H4A H -0.1725 -0.1902 -0.6629 0.029 Uiso 1 1 d R
H4B H -0.1746 -0.2084 -0.7660 0.029 Uiso 1 1 d R
O5 O -0.2170(2) -0.14166(17) -0.9995(8) 0.067(3) Uani 1 1 d .
H5A H -0.2290 -0.1573 -1.0039 0.101 Uiso 1 1 d R
H5B H -0.2281 -0.1265 -0.9749 0.101 Uiso 1 1 d R
O6 O -0.22751(14) -0.17705(14) -0.7898(7) 0.0379(18) Uani 1 1 d .
O7 O -0.21382(13) -0.13300(14) -0.7307(6) 0.0267(15) Uani 1 1 d .
O8 O -0.15279(12) -0.13054(13) -0.6907(5) 0.0185(13) Uani 1 1 d .
O9 O -0.14164(12) -0.13373(12) -0.4958(5) 0.0179(13) Uani 1 1 d .
O10 O -0.14667(14) -0.19238(13) -0.3891(5) 0.0226(14) Uani 1 1 d .
H10A H -0.1333 -0.1894 -0.4494 0.034 Uiso 1 1 d R
H10B H -0.1360 -0.1965 -0.3212 0.034 Uiso 1 1 d R
O11 O -0.13688(12) -0.13836(12) -0.2343(5) 0.0181(13) Uani 1 1 d .
H11A H -0.1241 -0.1524 -0.2357 0.027 Uiso 1 1 d R
H11B H -0.1284 -0.1224 -0.2592 0.027 Uiso 1 1 d R
O12 O -0.20212(13) -0.11714(12) -0.5000(5) 0.0235(14) Uani 1 1 d D
O13 O -0.23084(14) -0.17501(14) -0.3966(6) 0.0261(14) Uani 1 1 d .
O14 O -0.19699(12) -0.18235(14) -0.5325(5) 0.0228(14) Uani 1 1 d .
O15 O -0.18225(18) -0.09499(18) -0.2836(7) 0.050(2) Uani 1 1 d .
O16 O -0.2124(2) -0.12732(18) -0.2245(7) 0.054(2) Uani 1 1 d .
O17 O -0.18570(12) -0.18156(12) -0.1982(5) 0.0179(13) Uani 1 1 d .
O18 O -0.17368(13) -0.18827(13) -0.0055(5) 0.0211(13) Uani 1 1 d .
O19 O -0.10907(13) -0.18003(13) -0.0981(5) 0.0219(14) Uani 1 1 d .
O20 O -0.12010(13) -0.21977(13) -0.2035(5) 0.0224(14) Uani 1 1 d .
O21 O -0.15758(18) -0.11904(15) -0.0256(6) 0.0401(16) Uani 1 1 d U
O22 O -0.17902(14) -0.09458(13) 0.1168(5) 0.0249(14) Uani 1 1 d .
Co1 Co -0.33242(2) -0.20372(2) -0.62196(10) 0.0172(3) Uani 1 1 d .
Eu1 Eu -0.178321(9) -0.150416(9) -0.36330(4) 0.01329(13) Uani 1 1 d .
Eu2 Eu -0.175830(9) -0.150262(9) -0.86171(4) 0.01553(13) Uani 1 1 d .
O24 O -0.0789(6) -0.1119(6) 0.019(3) 0.116(9) Uani 0.50 1 d PU
O29 O -0.2285(5) -0.0688(5) -0.758(2) 0.081(6) Uani 0.50 1 d PU
O27 O -0.1636(4) -0.2521(3) -0.4885(15) 0.144(6) Uani 1 1 d .
O28 O -0.25355(17) -0.18266(18) -1.1275(8) 0.051(2) Uani 1 1 d .
O30 O -0.2054(3) -0.0576(3) -0.5170(12) 0.114(4) Uani 1 1 d U
O23 O -0.2767(3) 0.0190(2) 0.1568(10) 0.100(4) Uani 1 1 d .
O25 O -0.0248(3) -0.1499(3) -0.0054(12) 0.109(4) Uani 1 1 d U
O26 O -0.1040(4) -0.2794(3) 0.4997(12) 0.143(6) Uani 1 1 d U
H12A H -0.1999 -0.0990 -0.4979 0.172 Uiso 1 1 d RD
H12B H -0.2054 -0.1231 -0.5707 0.172 Uiso 1 1 d RD

loop_
_atom_site_aniso_label
_atom_site_aniso_U_11
_atom_site_aniso_U_22
_atom_site_aniso_U_33
_atom_site_aniso_U_23
_atom_site_aniso_U_13
_atom_site_aniso_U_12
C1 0.020(5) 0.023(5) 0.043(6) 0.014(5) -0.007(4) -0.001(4)
C2 0.017(4) 0.013(4) 0.041(6) 0.003(4) -0.003(4) 0.005(3)
C3 0.017(5) 0.012(4) 0.073(8) 0.011(5) 0.000(5) 0.001(4)
C4 0.016(5) 0.015(5) 0.064(7) -0.001(5) -0.002(5) 0.005(4)
C5 0.012(4) 0.020(5) 0.041(6) 0.005(4) -0.006(4) 0.004(4)
C6 0.017(5) 0.015(4) 0.043(6) 0.008(4) -0.007(4) 0.000(4)
C7 0.011(4) 0.018(4) 0.034(5) 0.002(4) 0.001(4) 0.000(3)
C8 0.020(4) 0.011(4) 0.028(5) 0.004(4) 0.000(4) 0.000(3)
C9 0.021(5) 0.016(4) 0.024(5) 0.002(4) 0.001(4) 0.005(4)
C10 0.015(4) 0.018(4) 0.031(5) 0.003(4) -0.005(4) 0.005(4)
C11 0.018(4) 0.016(4) 0.030(5) 0.003(4) 0.001(4) 0.003(4)
C12 0.011(4) 0.015(4) 0.027(5) 0.006(4) -0.005(4) 0.007(3)
C13 0.013(3) 0.015(3) 0.016(3) 0.000(3) -0.001(3) -0.002(3)
C14 0.013(4) 0.019(4) 0.020(4) 0.004(4) 0.000(3) -0.003(3)
C15 0.034(5) 0.022(5) 0.025(5) 0.010(4) -0.011(4) -0.008(4)
C16 0.047(7) 0.022(5) 0.043(6) 0.007(5) -0.026(5) -0.013(5)
C17 0.051(7) 0.020(5) 0.036(6) 0.009(4) -0.022(5) -0.011(5)
C18 0.017(4) 0.019(4) 0.017(4) 0.002(4) -0.004(4) -0.003(3)
C19 0.015(4) 0.012(4) 0.016(4) 0.001(3) -0.003(3) 0.004(3)
C20 0.024(5) 0.014(4) 0.013(4) -0.003(3) 0.001(4) 0.009(4)
C21 0.020(5) 0.019(4) 0.017(4) -0.004(4) -0.009(4) 0.004(4)
C22 0.017(4) 0.018(4) 0.024(5) 0.002(4) -0.001(4) 0.000(4)
C23 0.014(4) 0.020(4) 0.016(4) -0.001(3) 0.000(3) 0.002(3)
C24 0.011(4) 0.026(5) 0.016(4) 0.003(4) -0.002(3) -0.001(4)
C25 0.011(4) 0.006(4) 0.020(4) -0.003(3) 0.001(3) -0.001(3)
C26 0.019(4) 0.019(4) 0.011(4) -0.004(3) -0.006(3) -0.004(3)
C27 0.030(5) 0.021(5) 0.029(5) 0.010(4) -0.015(4) -0.007(4)
C28 0.045(7) 0.031(6) 0.039(6) 0.018(5) -0.020(5) -0.011(5)
C29 0.040(6) 0.019(5) 0.038(6) 0.013(4) -0.015(5) -0.019(4)
C30 0.014(4) 0.013(4) 0.017(4) -0.003(3) -0.002(3) -0.002(3)
C31 0.010(4) 0.017(4) 0.021(4) -0.003(4) -0.001(3) -0.001(3)
C32 0.014(4) 0.030(5) 0.009(4) -0.001(4) 0.000(3) 0.002(4)
C33 0.017(4) 0.021(5) 0.020(4) 0.005(4) -0.002(4) 0.002(4)
C34 0.018(4) 0.016(4) 0.023(5) 0.001(4) -0.002(4) 0.000(3)
C35 0.012(4) 0.015(4) 0.015(4) 0.000(3) -0.001(3) 0.003(3)
C36 0.015(4) 0.010(4) 0.020(4) -0.002(3) 0.000(3) 0.005(3)
C37 0.046(4) 0.018(3) 0.020(3) 0.003(3) 0.007(3) 0.008(3)
C38 0.050(3) 0.025(3) 0.029(3) -0.005(3) 0.006(3) -0.004(3)
C39 0.057(4) 0.038(4) 0.046(4) -0.012(3) 0.011(4) -0.018(3)
C40 0.066(4) 0.052(3) 0.057(3) -0.005(3) 0.008(3) -0.013(3)
C41 0.072(4) 0.054(3) 0.056(3) 0.000(3) 0.005(3) -0.009(3)
C42 0.061(3) 0.038(3) 0.040(3) -0.005(3) 0.002(3) 0.006(3)
C43 0.062(3) 0.049(3) 0.048(3) -0.008(3) -0.004(3) 0.013(3)
C44 0.072(4) 0.066(4) 0.066(4) -0.008(3) 0.000(3) 0.013(3)
C45 0.069(4) 0.068(4) 0.068(4) -0.013(3) -0.003(3) 0.011(3)
C46 0.063(3) 0.066(3) 0.067(3) -0.013(3) -0.004(3) 0.009(3)
C47 0.057(3) 0.056(3) 0.056(3) -0.009(3) -0.004(3) 0.007(3)
C48 0.050(4) 0.054(4) 0.048(4) -0.005(3) -0.002(3) -0.007(3)
N1 0.072(3) 0.058(3) 0.057(3) -0.009(3) 0.000(3) 0.015(3)
N2 0.076(3) 0.048(3) 0.053(3) -0.003(3) 0.001(3) 0.007(3)
N3 0.012(3) 0.017(4) 0.017(4) 0.000(3) -0.003(3) -0.002(3)
N4 0.022(4) 0.018(4) 0.024(4) 0.003(3) -0.007(3) -0.006(3)
N5 0.016(4) 0.019(4) 0.035(4) 0.007(3) -0.006(3) 0.001(3)
N6 0.016(4) 0.015(4) 0.038(5) 0.006(3) -0.004(3) -0.001(3)
N7 0.025(4) 0.016(4) 0.024(4) 0.004(3) -0.009(3) -0.007(3)
N8 0.018(4) 0.011(3) 0.016(4) 0.001(3) -0.001(3) 0.005(3)
O1 0.026(3) 0.021(3) 0.017(3) -0.001(3) 0.001(3) -0.003(3)
O2 0.021(3) 0.014(3) 0.018(3) -0.002(2) -0.002(3) -0.002(2)
O3 0.021(3) 0.034(4) 0.015(3) 0.001(3) -0.002(3) -0.003(3)
O4 0.025(3) 0.014(3) 0.019(3) -0.001(2) 0.000(3) -0.002(3)
O5 0.092(7) 0.035(5) 0.075(6) -0.029(4) -0.072(6) 0.028(5)
O6 0.024(4) 0.020(4) 0.070(5) -0.003(4) 0.004(4) 0.007(3)
O7 0.016(3) 0.029(4) 0.035(4) 0.003(3) 0.002(3) 0.000(3)
O8 0.012(3) 0.022(3) 0.021(3) -0.006(3) -0.007(3) -0.003(2)
O9 0.014(3) 0.019(3) 0.021(3) 0.003(3) 0.000(2) 0.001(2)
O10 0.030(4) 0.022(3) 0.016(3) 0.004(3) 0.001(3) 0.004(3)
O11 0.015(3) 0.013(3) 0.027(3) 0.003(3) 0.002(3) -0.002(2)
O12 0.022(3) 0.019(3) 0.030(4) 0.003(3) 0.007(3) 0.005(3)
O13 0.022(3) 0.030(4) 0.026(3) -0.003(3) 0.003(3) 0.001(3)
O14 0.012(3) 0.030(4) 0.026(3) -0.008(3) 0.001(3) -0.004(3)
O15 0.054(5) 0.050(5) 0.046(5) -0.002(4) 0.001(4) -0.003(4)
O16 0.089(7) 0.045(5) 0.027(4) 0.007(4) 0.005(4) 0.041(5)
O17 0.016(3) 0.019(3) 0.019(3) 0.006(3) 0.001(2) 0.005(2)
O18 0.022(3) 0.018(3) 0.023(3) 0.001(3) -0.008(3) -0.001(3)
O19 0.026(3) 0.023(3) 0.017(3) 0.003(3) 0.000(3) -0.005(3)
O20 0.028(3) 0.024(3) 0.015(3) -0.001(3) -0.002(3) -0.005(3)
O21 0.067(4) 0.026(3) 0.027(3) 0.012(3) 0.020(3) 0.021(3)
O22 0.037(4) 0.017(3) 0.020(3) -0.003(3) 0.002(3) -0.002(3)
Co1 0.0150(6) 0.0132(6) 0.0235(6) 0.0066(5) -0.0034(5) 0.0003(5)
Eu1 0.0149(2) 0.0129(2) 0.0121(2) 0.00088(16) 0.00177(16) -0.00141(16)
Eu2 0.0177(2) 0.0109(2) 0.0180(2) -0.00147(16) -0.00803(17) 0.00018(16)
O24 0.116(12) 0.115(12) 0.117(12) -0.007(9) 0.015(9) -0.019(9)
O29 0.081(10) 0.068(9) 0.092(10) 0.005(8) 0.011(8) -0.011(8)
O27 0.158(15) 0.121(12) 0.154(14) -0.019(11) 0.011(12) -0.031(11)
O28 0.035(4) 0.047(5) 0.071(6) -0.014(4) 0.013(4) -0.006(4)
O30 0.151(9) 0.088(7) 0.103(7) 0.010(6) -0.025(7) 0.010(7)
O23 0.178(13) 0.058(7) 0.064(7) -0.013(5) -0.018(8) 0.048(8)
O25 0.092(7) 0.127(8) 0.109(8) 0.025(7) -0.028(6) -0.035(6)
O26 0.167(10) 0.123(9) 0.139(9) 0.012(7) -0.049(8) 0.016(8)

loop_
_atom_type_symbol
_atom_type_description
_atom_type_scat_dispersion_real
_atom_type_scat_dispersion_imag
_atom_type_scat_source
C C 0.0033 0.0016 'International Tables Vol C Tables 4.2.6.8 and 6.1.1.4'
H H 0.0000 0.0000 'International Tables Vol C Tables 4.2.6.8 and 6.1.1.4'
Co Co 0.3494 0.9721 'International Tables Vol C Tables 4.2.6.8 and 6.1.1.4'
Eu Eu -0.1578 3.6682 'International Tables Vol C Tables 4.2.6.8 and 6.1.1.4'
N N 0.0061 0.0033 'International Tables Vol C Tables 4.2.6.8 and 6.1.1.4'
O O 0.0106 0.0060 'International Tables Vol C Tables 4.2.6.8 and 6.1.1.4'

loop_
_geom_angle_atom_site_label_1
_geom_angle_atom_site_label_2
_geom_angle_atom_site_label_3
_geom_angle
_geom_angle_site_symmetry_1
_geom_angle_site_symmetry_3
C2 C1 Eu2 166.6(6) . .
O6 C1 C2 121.1(8) . .
O6 C1 O7 123.1(9) . .
O6 C1 Eu2 70.3(5) . .
O7 C1 C2 115.7(9) . .
O7 C1 Eu2 53.0(5) . .
C3 C2 C1 118.4(8) . .
C6 C2 C1 124.3(8) . .
C6 C2 C3 117.1(8) . .
C4 C3 C2 120.5(9) . .
C3 C4 C5 118.0(8) . .
N6 C5 C4 122.7(8) . .
C2 C6 C7 123.3(8) . .
N6 C6 C2 122.1(8) . .
N6 C6 C7 114.6(7) . .
C11 C7 C6 124.5(8) . .
N5 C7 C6 113.2(7) . .
N5 C7 C11 122.2(8) . .
N5 C8 C9 121.6(8) . .
C10 C9 C8 119.4(8) . .
C9 C10 C11 120.0(8) . .
C7 C11 C10 117.0(8) . .
C7 C11 C12 123.9(8) . .
C10 C11 C12 118.9(7) . .
C11 C12 Eu1 173.4(5) . .
O13 C12 C11 118.2(8) . .
O13 C12 O14 122.1(8) . .
O13 C12 Eu1 64.6(5) . .
O14 C12 C11 119.6(8) . .
O14 C12 Eu1 57.6(4) . .
O17 C13 C14 117.2(7) . .
O17 C13 O18 126.8(8) . .
O18 C13 C14 116.0(7) . .
C15 C14 C13 118.1(8) . .
C15 C14 C18 118.2(8) . .
C18 C14 C13 123.4(7) . .
C14 C15 C16 120.6(9) . .
C17 C16 C15 116.8(9) . .
N7 C17 C16 123.2(9) . .
C14 C18 C19 126.5(8) . .
N7 C18 C14 120.9(8) . .
N7 C18 C19 112.6(7) . .
C23 C19 C18 125.0(7) . .
N8 C19 C18 112.9(7) . .
N8 C19 C23 121.9(7) . .
N8 C20 C21 123.3(8) . .
C20 C21 C22 118.3(8) . .
C21 C22 C23 119.7(8) . .
C19 C23 C22 118.2(8) . .
C19 C23 C24 123.2(7) . .
C22 C23 C24 118.7(7) . .
O19 C24 C23 117.6(7) . .
O19 C24 O20 124.8(8) . .
O20 C24 C23 117.5(7) . .
O8 C25 C26 117.7(7) . .
O8 C25 O9 126.6(7) . .
O9 C25 C26 115.5(7) . .
C27 C26 C25 119.3(7) . .
C27 C26 C30 117.7(8) . .
C30 C26 C25 122.8(7) . .
C28 C27 C26 120.9(8) . .
C27 C28 C29 118.3(9) . .
N4 C29 C28 122.5(9) . .
C26 C30 C31 125.9(7) . .
N4 C30 C26 121.3(8) . .
N4 C30 C31 112.9(7) . .
C35 C31 C30 125.3(7) . .
N3 C31 C30 113.6(7) . .
N3 C31 C35 121.0(8) . .
N3 C32 C33 123.0(8) . .
C32 C33 C34 118.0(8) . .
C35 C34 C33 120.6(8) . .
C31 C35 C36 122.3(7) . .
C34 C35 C31 118.4(8) . .
C34 C35 C36 119.3(7) . .
O1 C36 C35 118.4(7) . .
O1 C36 O2 125.9(8) . .
O2 C36 C35 115.8(7) . .
C38 C37 Eu2 175.7(7) . 1_556
O21 C37 C38 118.1(8) . .
O21 C37 Eu2 58.3(5) . 1_556
O22 C37 C38 120.6(8) . .
O22 C37 O21 121.3(9) . .
O22 C37 Eu2 63.1(5) . 1_556
C39 C38 C37 116.0(10) . .
C42 C38 C37 123.5(11) . .
C42 C38 C39 120.4(11) . .
C40 C39 C38 122.8(13) . .
C41 C40 C39 113.0(14) . .
C40 C41 N2 132.5(14) . .
C38 C42 C43 121.8(11) . .
C38 C42 N2 118.4(12) . .
N2 C42 C43 119.5(11) . .
C47 C43 C42 121.1(12) . .
C47 C43 N1 121.8(13) . .
N1 C43 C42 116.9(12) . .
N1 C44 C45 126.2(14) . .
C44 C45 C46 112.2(15) . .
C45 C46 C47 122.6(14) . .
C43 C47 C46 116.5(13) . .
C43 C47 C48 125.4(13) . .
C46 C47 C48 118.0(12) . .
C47 C48 Eu1 171.2(9) . .
O15 C48 C47 120.5(12) . .
O15 C48 Eu1 68.1(7) . .
O16 C48 C47 115.8(12) . .
O16 C48 O15 123.5(13) . .
O16 C48 Eu1 55.5(7) . .
C43 N1 C44 118.1(13) . .
C41 N2 C42 112.5(11) . .
C31 N3 Co1 114.1(5) . 2_455
C32 N3 C31 119.0(7) . .
C32 N3 Co1 122.5(6) . 2_455
C29 N4 C30 118.8(7) . .
C29 N4 Co1 123.3(6) . 2_455
C30 N4 Co1 110.3(5) . 2_455
C7 N5 Co1 110.6(6) . .
C8 N5 C7 119.3(7) . .
C8 N5 Co1 124.2(6) . .
C5 N6 C6 119.3(8) . .
C5 N6 Co1 122.4(6) . .
C6 N6 Co1 110.8(6) . .
C17 N7 C18 119.7(8) . .
C17 N7 Co1 122.8(6) . 13_444
C18 N7 Co1 109.8(5) . 13_444
C19 N8 Co1 114.1(5) . 13_444
C20 N8 C19 118.7(7) . .
C20 N8 Co1 122.2(5) . 13_444
C1 O6 Eu2 85.2(6) . .
C1 O7 Eu2 101.6(6) . .
C25 O8 Eu2 165.5(5) . .
C25 O9 Eu1 143.2(5) . .
C12 O13 Eu1 90.5(5) . .
C12 O14 Eu1 97.7(5) . .
C48 O15 Eu1 86.5(8) . .
C48 O16 Eu1 101.2(9) . .
C13 O17 Eu1 158.5(5) . .
C13 O18 Eu2 148.1(5) . 1_556
C37 O21 Eu2 96.0(5) . 1_556
C37 O22 Eu2 91.4(5) . 1_556
N3 Co1 N4 77.3(3) 8_444 8_444
N3 Co1 N5 174.9(3) 8_444 .
N3 Co1 N6 97.5(3) 8_444 .
N3 Co1 N7 101.1(3) 8_444 13_444
N4 Co1 N5 99.4(3) 8_444 .
N6 Co1 N4 83.4(3) . 8_444
N6 Co1 N5 78.2(3) . .
N6 Co1 N7 97.8(3) . 13_444
N7 Co1 N4 178.1(3) 13_444 8_444
N7 Co1 N5 82.2(3) 13_444 .
N8 Co1 N3 84.6(3) 13_444 8_444
N8 Co1 N4 100.9(3) 13_444 8_444
N8 Co1 N5 99.9(3) 13_444 .
N8 Co1 N6 175.6(3) 13_444 .
N8 Co1 N7 77.9(3) 13_444 13_444
C48 Eu1 C12 114.2(3) . .
O9 Eu1 C12 111.4(2) . .
O9 Eu1 C48 112.3(3) . .
O9 Eu1 O10 76.0(2) . .
O9 Eu1 O11 74.79(19) . .
O9 Eu1 O12 74.08(19) . .
O9 Eu1 O13 133.58(19) . .
O9 Eu1 O14 88.06(19) . .
O9 Eu1 O15 86.9(2) . .
O9 Eu1 O16 135.2(3) . .
O10 Eu1 C12 84.4(2) . .
O10 Eu1 C48 152.6(3) . .
O10 Eu1 O11 77.5(2) . .
O10 Eu1 O13 100.8(2) . .
O10 Eu1 O14 69.9(2) . .
O10 Eu1 O15 145.7(2) . .
O10 Eu1 O16 143.4(2) . .
O11 Eu1 C12 158.9(2) . .
O11 Eu1 C48 79.7(3) . .
O11 Eu1 O13 150.87(19) . .
O11 Eu1 O14 146.01(19) . .
O11 Eu1 O15 69.3(2) . .
O12 Eu1 C12 75.4(2) . .
O12 Eu1 C48 72.2(3) . .
O12 Eu1 O10 134.2(2) . .
O12 Eu1 O11 125.3(2) . .
O12 Eu1 O13 76.9(2) . .
O12 Eu1 O14 75.3(2) . .
O12 Eu1 O15 65.2(2) . .
O12 Eu1 O16 80.4(2) . .
O13 Eu1 C12 24.9(2) . .
O13 Eu1 C48 91.9(3) . .
O13 Eu1 O15 112.4(2) . .
O14 Eu1 C12 24.7(2) . .
O14 Eu1 C48 134.3(3) . .
O14 Eu1 O13 49.57(19) . .
O14 Eu1 O15 140.0(2) . .
O15 Eu1 C12 129.9(2) . .
O15 Eu1 C48 25.4(3) . .
O16 Eu1 C12 96.5(3) . .
O16 Eu1 C48 23.3(3) . .
O16 Eu1 O11 91.7(3) . .
O16 Eu1 O13 72.2(3) . .
O16 Eu1 O14 120.2(3) . .
O16 Eu1 O15 48.7(3) . .
O17 Eu1 C12 86.3(2) . .
O17 Eu1 C48 88.3(3) . .
O17 Eu1 O9 141.78(19) . .
O17 Eu1 O10 72.30(19) . .
O17 Eu1 O11 78.01(19) . .
O17 Eu1 O12 144.1(2) . .
O17 Eu1 O13 73.90(19) . .
O17 Eu1 O14 100.3(2) . .
O17 Eu1 O15 107.9(2) . .
O17 Eu1 O16 71.2(2) . .
C37 Eu2 C1 114.6(3) 1_554 .
O3 Eu2 C1 155.2(2) . .
O3 Eu2 C37 84.1(3) . 1_554
O3 Eu2 O4 77.1(2) . .
O3 Eu2 O5 135.5(3) . .
O3 Eu2 O6 144.5(2) . .
O3 Eu2 O21 70.2(2) . 1_554
O3 Eu2 O22 99.8(2) . 1_554
O4 Eu2 C1 80.9(2) . .
O4 Eu2 C37 158.2(2) . 1_554
O4 Eu2 O5 128.6(3) . .
O4 Eu2 O6 68.9(2) . .
O4 Eu2 O21 145.5(2) . 1_554
O4 Eu2 O22 149.27(19) . 1_554
O5 Eu2 C1 68.3(3) . .
O5 Eu2 C37 72.9(3) . 1_554
O5 Eu2 O6 66.2(3) . .
O5 Eu2 O21 73.0(3) . 1_554
O5 Eu2 O22 74.9(2) . 1_554
O6 Eu2 C1 24.5(2) . .
O6 Eu2 C37 131.2(2) . 1_554
O7 Eu2 C1 25.4(2) . .
O7 Eu2 C37 96.1(2) . 1_554
O7 Eu2 O3 144.9(2) . .
O7 Eu2 O4 93.0(2) . .
O7 Eu2 O5 76.5(3) . .
O7 Eu2 O6 49.9(2) . .
O7 Eu2 O21 120.1(2) . 1_554
O7 Eu2 O22 71.8(2) . 1_554
O8 Eu2 C1 92.0(2) . .
O8 Eu2 C37 87.4(2) . 1_554
O8 Eu2 O3 71.8(2) . .
O8 Eu2 O4 76.4(2) . .
O8 Eu2 O5 141.6(2) . .
O8 Eu2 O6 108.7(2) . .
O8 Eu2 O7 73.2(2) . .
O8 Eu2 O18 144.0(2) . 1_554
O8 Eu2 O21 102.7(2) . 1_554
O8 Eu2 O22 73.6(2) . 1_554
O18 Eu2 C1 108.1(2) 1_554 .
O18 Eu2 C37 109.4(2) 1_554 1_554
O18 Eu2 O3 78.4(2) 1_554 .
O18 Eu2 O4 77.7(2) 1_554 .
O18 Eu2 O5 74.4(2) 1_554 .
O18 Eu2 O6 84.5(2) 1_554 .
O18 Eu2 O7 132.9(2) 1_554 .
O18 Eu2 O21 85.2(2) 1_554 1_554
O18 Eu2 O22 132.24(19) 1_554 1_554
O21 Eu2 C1 133.2(2) 1_554 .
O21 Eu2 C37 25.7(2) 1_554 1_554
O21 Eu2 O6 139.2(3) 1_554 .
O21 Eu2 O22 51.1(2) 1_554 1_554
O22 Eu2 C1 93.2(2) 1_554 .
O22 Eu2 C37 25.4(2) 1_554 1_554
O22 Eu2 O6 114.6(2) 1_554 .

loop_
_geom_bond_atom_site_label_1
_geom_bond_atom_site_label_2
_geom_bond_distance
_geom_bond_site_symmetry_2
C1 C2 1.497(13) .
C1 O6 1.227(12) .
C1 O7 1.293(11) .
C1 Eu2 2.950(10) .
C2 C3 1.413(12) .
C2 C6 1.391(13) .
C3 C4 1.372(13) .
C4 C5 1.395(13) .
C5 N6 1.330(11) .
C6 C7 1.479(12) .
C6 N6 1.355(12) .
C7 C11 1.393(12) .
C7 N5 1.357(11) .
C8 C9 1.383(12) .
C8 N5 1.340(11) .
C9 C10 1.375(12) .
C10 C11 1.406(12) .
C11 C12 1.511(12) .
C12 O13 1.251(10) .
C12 O14 1.254(10) .
C12 Eu1 2.972(9) .
C13 C14 1.508(11) .
C13 O17 1.245(10) .
C13 O18 1.251(10) .
C14 C15 1.390(12) .
C14 C18 1.394(12) .
C15 C16 1.397(13) .
C16 C17 1.383(14) .
C17 N7 1.332(12) .
C18 C19 1.499(11) .
C18 N7 1.351(11) .
C19 C23 1.383(12) .
C19 N8 1.351(10) .
C20 C21 1.359(12) .
C20 N8 1.336(11) .
C21 C22 1.390(12) .
C22 C23 1.390(12) .
C23 C24 1.515(11) .
C24 O19 1.250(10) .
C24 O20 1.260(10) .
C25 C26 1.520(11) .
C25 O8 1.235(10) .
C25 O9 1.260(10) .
C26 C27 1.389(12) .
C26 C30 1.399(11) .
C27 C28 1.365(13) .
C28 C29 1.378(14) .
C29 N4 1.347(11) .
C30 C31 1.485(12) .
C30 N4 1.352(10) .
C31 C35 1.398(11) .
C31 N3 1.354(10) .
C32 C33 1.364(12) .
C32 N3 1.344(11) .
C33 C34 1.386(12) .
C34 C35 1.376(12) .
C35 C36 1.530(11) .
C36 O1 1.242(10) .
C36 O2 1.256(10) .
C37 C38 1.491(13) .
C37 O21 1.257(11) .
C37 O22 1.237(11) .
C37 Eu2 2.880(9) 1_556
C38 C39 1.411(16) .
C38 C42 1.357(16) .
C39 C40 1.340(17) .
C40 C41 1.274(19) .
C41 N2 1.391(18) .
C42 C43 1.503(18) .
C42 N2 1.426(16) .
C43 C47 1.341(18) .
C43 N1 1.344(16) .
C44 C45 1.37(2) .
C44 N1 1.359(18) .
C45 C46 1.398(19) .
C46 C47 1.45(2) .
C47 C48 1.577(18) .
C48 O15 1.249(15) .
C48 O16 1.171(15) .
C48 Eu1 2.903(14) .
N3 Co1 2.116(7) 2_455
N4 Co1 2.173(7) 2_455
N5 Co1 2.179(7) .
N6 Co1 2.143(7) .
N7 Co1 2.164(7) 13_444
N8 Co1 2.101(7) 13_444
O3 Eu2 2.416(6) .
O4 Eu2 2.445(6) .
O5 Eu2 2.463(7) .
O6 Eu2 2.787(7) .
O7 Eu2 2.405(6) .
O8 Eu2 2.355(5) .
O9 Eu1 2.363(6) .
O10 Eu1 2.428(6) .
O11 Eu1 2.444(6) .
O12 Eu1 2.414(6) .
O13 Eu1 2.686(6) .
O14 Eu1 2.532(6) .
O15 Eu1 2.698(8) .
O16 Eu1 2.438(8) .
O17 Eu1 2.349(5) .
O18 Eu2 2.367(6) 1_556
O21 Eu2 2.463(7) 1_556
O22 Eu2 2.570(6) 1_556
Co1 N3 2.116(7) 8_444
Co1 N4 2.173(7) 8_444
Co1 N7 2.164(7) 13_444
Co1 N8 2.101(7) 13_444
Eu2 C37 2.880(9) 1_554
Eu2 O18 2.367(6) 1_554
Eu2 O21 2.463(7) 1_554
Eu2 O22 2.570(6) 1_554

loop_
_platon_squeeze_void_nr
_platon_squeeze_void_average_x
_platon_squeeze_void_average_y
_platon_squeeze_void_average_z
_platon_squeeze_void_volume
_platon_squeeze_void_count_electrons
1 0.000 0.250 0.167 421.5 18.9
2 0.000 0.750 0.831 421.5 19.3
3 0.500 0.250 0.416 421.5 19.3
4 0.500 0.750 0.581 421.5 18.9
